data_7062822
loop_
_publ_author_name
'Garc\'ia-Guzm\'an, Oscar L.'
'Flores-Romero, V\'ictor'
'Rojas-Montoya, Iv\'an D.'
'Garc\'ia-Montalvo, Ver\'onica'
'Rivera, Margarita'
'Jim\'enez-Sandoval, Omar'
'Mu\~noz-Hern\'andez, Miguel \'Angel'
'Hern\'andez-Ortega, Sim\'on'

_publ_section_title
;
 Aerosol-assisted chemical vapor deposition of MSe and MSSe thin films
 using zinc(ii) and cadmium(ii) single source precursors containing hybrid
 Se,X-PNC ligands
;
_journal_issue 45
_journal_name_full 'New Journal of Chemistry'
_journal_page_first 21033
_journal_page_last 21048
_journal_paper_doi 10.1039/D3NJ04505F
_journal_volume 47
_journal_year 2023
_chemical_formula_moiety 'C24 H48 N4 O2 P2 Se2 Zn'
_chemical_formula_sum 'C24 H48 N4 O2 P2 Se2 Zn'
_chemical_formula_weight 709.89
_space_group_crystal_system triclinic
_space_group_IT_number 2
_space_group_name_Hall '-P 1'
_space_group_name_H-M_alt 'P -1'
_atom_sites_solution_hydrogens geom
_atom_sites_solution_primary direct
_atom_sites_solution_secondary difmap
_audit_creation_method SHELXL-2019/3
_audit_update_record
;
2023-05-30 deposited with the CCDC.	2023-10-23 downloaded from the CCDC.
;
_cell_angle_alpha 98.7490(10)
_cell_angle_beta 91.2890(10)
_cell_angle_gamma 102.3670(10)
_cell_formula_units_Z 2
_cell_length_a 9.0915(3)
_cell_length_b 11.0372(3)
_cell_length_c 16.6969(5)
_cell_measurement_reflns_used 9422
_cell_measurement_temperature 298(2)
_cell_measurement_theta_max 25.40
_cell_measurement_theta_min 2.47
_cell_volume 1614.89(8)
_computing_cell_refinement 'APEX2 V2012 (Bruker, 2012)'
_computing_data_collection 'APEX2 V2012 (Bruker, 2012)'
_computing_data_reduction 'SAINT V8.27B  (Bruker, 2012)'
_computing_molecular_graphics 'Ortep-3 Ver 2.02 L.J. Farrugia (1997) J. Appl. Cryst. 30, 565'
_computing_publication_material 'SHELXL-2018/3 (Sheldrick, 2015)'
_computing_structure_refinement 'SHELXL-2019/2 (Sheldrick, 2019)'
_computing_structure_solution 'SHELXTL  (Sheldrick, 2013)'
_diffrn_ambient_temperature 298(2)
_diffrn_detector_area_resol_mean 0.83
_diffrn_measured_fraction_theta_full 0.999
_diffrn_measured_fraction_theta_max 0.997
_diffrn_measurement_device_type 'Bruker APEX2 CCD area detector'
_diffrn_measurement_method 'omega scans'
_diffrn_radiation_type MoK\a
_diffrn_radiation_wavelength 0.71073
_diffrn_reflns_av_R_equivalents 0.0222
_diffrn_reflns_av_unetI/netI 0.0290
_diffrn_reflns_Laue_measured_fraction_full 0.999
_diffrn_reflns_Laue_measured_fraction_max 0.997
_diffrn_reflns_limit_h_max 10
_diffrn_reflns_limit_h_min -10
_diffrn_reflns_limit_k_max 13
_diffrn_reflns_limit_k_min -13
_diffrn_reflns_limit_l_max 20
_diffrn_reflns_limit_l_min -20
_diffrn_reflns_number 14098
_diffrn_reflns_point_group_measured_fraction_full 0.999
_diffrn_reflns_point_group_measured_fraction_max 0.997
_diffrn_reflns_theta_full 25.242
_diffrn_reflns_theta_max 25.424
_diffrn_reflns_theta_min 2.440
_exptl_absorpt_coefficient_mu 3.139
_exptl_absorpt_correction_T_max 0.7452
_exptl_absorpt_correction_T_min 0.5469
_exptl_absorpt_correction_type multi-scan
_exptl_absorpt_process_details
; 
 SADABS 2016/2: Krause, L., Herbst-Irmer, R., Sheldrick G.M. & Stalke D., 
 J. Appl. Cryst. 48 (2015) 3-10 
;
_exptl_crystal_colour colourless
_exptl_crystal_density_diffrn 1.460
_exptl_crystal_description Prism
_exptl_crystal_F_000 728
_exptl_crystal_size_max 0.402
_exptl_crystal_size_mid 0.309
_exptl_crystal_size_min 0.156
_refine_diff_density_max 0.660
_refine_diff_density_min -0.557
_refine_diff_density_rms 0.058
_refine_ls_extinction_method none
_refine_ls_goodness_of_fit_ref 1.032
_refine_ls_hydrogen_treatment constr
_refine_ls_matrix_type full
_refine_ls_number_parameters 324
_refine_ls_number_reflns 5929
_refine_ls_number_restraints 0
_refine_ls_restrained_S_all 1.032
_refine_ls_R_factor_all 0.0386
_refine_ls_R_factor_gt 0.0290
_refine_ls_shift/su_max 0.001
_refine_ls_shift/su_mean 0.000
_refine_ls_structure_factor_coef Fsqd
_refine_ls_weighting_details 'w=1/[\s^2^(Fo^2^)+(0.0320P)^2^+0.6012P] where P=(Fo^2^+2Fc^2^)/3'
_refine_ls_weighting_scheme calc
_refine_ls_wR_factor_gt 0.0664
_refine_ls_wR_factor_ref 0.0703
_reflns_Friedel_coverage 0.000
_reflns_number_gt 4898
_reflns_number_total 5929
_reflns_threshold_expression 'I > 2\s(I)'
_cod_data_source_file d3nj04505f2.cif
_cod_data_source_block COMPOUND-4
_cod_depositor_comments 'Adding full bibliography for 7062822--7062824.cif.'
_cod_database_code 7062822
_shelx_shelxl_version_number 2019/3
_shelx_space_group_comment
; 
The symmetry employed for this shelxl refinement is uniquely defined 
by the following loop, which should always be used as a source of 
symmetry information in preference to the above space-group names. 
They are only intended as comments. 
;
_shelx_estimated_absorpt_t_min 0.365
_shelx_estimated_absorpt_t_max 0.640
_exptl_absorpt_special_details
;
 The following wavelength and cell were deduced by SADABS from the 
 direction cosines etc. They are given here for emergency use only: 
 CELL 0.71073   10.220   16.429   19.661   89.989   90.044   89.968 
;

loop_
_space_group_symop_operation_xyz
'x, y, z'
'-x, -y, -z'

loop_
_atom_site_label
_atom_site_type_symbol
_atom_site_fract_x
_atom_site_fract_y
_atom_site_fract_z
_atom_site_U_iso_or_equiv
_atom_site_adp_type
_atom_site_occupancy
_atom_site_site_symmetry_order
_atom_site_calc_flag
_atom_site_refinement_flags_posn
_atom_site_refinement_flags_adp
_atom_site_refinement_flags_occupancy
_atom_site_disorder_assembly
_atom_site_disorder_group
Zn Zn 0.18312(3) 0.50928(3) 0.25574(2) 0.03715(9) Uani 1 1 d . . . . .
Se1 Se 0.01968(3) 0.31219(3) 0.27405(2) 0.04861(9) Uani 1 1 d . . . . .
Se2 Se 0.08047(3) 0.69197(3) 0.29814(2) 0.05134(10) Uani 1 1 d . . . . .
P1 P 0.07525(8) 0.21471(6) 0.15864(4) 0.03588(16) Uani 1 1 d . . . . .
P2 P 0.29612(7) 0.80238(6) 0.35518(4) 0.03488(16) Uani 1 1 d . . . . .
O1 O 0.2236(2) 0.48855(17) 0.14075(10) 0.0486(5) Uani 1 1 d . . . . .
O2 O 0.3870(2) 0.54550(17) 0.30586(11) 0.0442(5) Uani 1 1 d . . . . .
N1 N 0.0982(3) 0.2864(2) 0.08200(12) 0.0411(5) Uani 1 1 d . . . . .
N2 N 0.1786(3) 0.4418(2) 0.00633(13) 0.0515(6) Uani 1 1 d . . . . .
N3 N 0.4134(2) 0.73551(19) 0.39385(13) 0.0386(5) Uani 1 1 d . . . . .
N4 N 0.5830(2) 0.6105(2) 0.39689(13) 0.0411(5) Uani 1 1 d . . . . .
C1 C 0.1673(3) 0.4053(2) 0.08044(15) 0.0378(6) Uani 1 1 d . . . . .
C2 C 0.2378(4) 0.5718(3) -0.00337(18) 0.0559(8) Uani 1 1 d . . . . .
H2A H 0.274810 0.621212 0.049098 0.067 Uiso 1 1 calc R U . . .
H2B H 0.157438 0.605772 -0.024152 0.067 Uiso 1 1 calc R U . . .
C3 C 0.3636(4) 0.5818(3) -0.06055(19) 0.0567(8) Uani 1 1 d . . . . .
H3A H 0.449748 0.559148 -0.036245 0.068 Uiso 1 1 calc R U . . .
H3B H 0.394305 0.667907 -0.070028 0.068 Uiso 1 1 calc R U . . .
C4 C 0.3138(4) 0.4960(3) -0.14042(19) 0.0665(9) Uani 1 1 d . . . . .
H4A H 0.398966 0.497812 -0.174534 0.080 Uiso 1 1 calc R U . . .
H4B H 0.237064 0.525815 -0.168247 0.080 Uiso 1 1 calc R U . . .
C5 C 0.2512(4) 0.3625(3) -0.12702(18) 0.0595(8) Uani 1 1 d . . . . .
H5A H 0.213299 0.310446 -0.178552 0.071 Uiso 1 1 calc R U . . .
H5B H 0.331306 0.329263 -0.105143 0.071 Uiso 1 1 calc R U . . .
C6 C 0.1260(4) 0.3574(3) -0.06930(16) 0.0552(8) Uani 1 1 d . . . . .
H6A H 0.041096 0.381604 -0.093681 0.066 Uiso 1 1 calc R U . . .
H6B H 0.092578 0.272197 -0.058478 0.066 Uiso 1 1 calc R U . . .
C7 C 0.2378(3) 0.1464(3) 0.17596(19) 0.0510(7) Uani 1 1 d . . . . .
H7 H 0.211202 0.090779 0.216405 0.061 Uiso 1 1 calc R U . . .
C8 C 0.2712(5) 0.0665(4) 0.0990(2) 0.0900(13) Uani 1 1 d . . . . .
H8A H 0.289202 0.116945 0.056673 0.135 Uiso 1 1 calc R U . . .
H8B H 0.186652 -0.002380 0.082636 0.135 Uiso 1 1 calc R U . . .
H8C H 0.359029 0.034645 0.109079 0.135 Uiso 1 1 calc R U . . .
C9 C 0.3740(4) 0.2470(3) 0.2106(2) 0.0752(10) Uani 1 1 d . . . . .
H9A H 0.459355 0.209661 0.215120 0.113 Uiso 1 1 calc R U . . .
H9B H 0.353837 0.286222 0.263342 0.113 Uiso 1 1 calc R U . . .
H9C H 0.395190 0.308892 0.175375 0.113 Uiso 1 1 calc R U . . .
C10 C -0.0830(3) 0.0814(3) 0.12728(18) 0.0476(7) Uani 1 1 d . . . . .
H10 H -0.057910 0.034887 0.076507 0.057 Uiso 1 1 calc R U . . .
C11 C -0.2255(4) 0.1263(3) 0.1091(2) 0.0681(9) Uani 1 1 d . . . . .
H11A H -0.305699 0.055080 0.089596 0.102 Uiso 1 1 calc R U . . .
H11B H -0.207050 0.179884 0.068549 0.102 Uiso 1 1 calc R U . . .
H11C H -0.253569 0.172202 0.157787 0.102 Uiso 1 1 calc R U . . .
C12 C -0.1089(4) -0.0095(3) 0.1886(2) 0.0752(10) Uani 1 1 d . . . . .
H12A H -0.123621 0.035193 0.240717 0.113 Uiso 1 1 calc R U . . .
H12B H -0.022698 -0.045923 0.192491 0.113 Uiso 1 1 calc R U . . .
H12C H -0.196756 -0.074759 0.171064 0.113 Uiso 1 1 calc R U . . .
C13 C 0.4559(3) 0.6303(2) 0.36280(15) 0.0341(6) Uani 1 1 d . . . . .
C14 C 0.6519(3) 0.5074(3) 0.36217(17) 0.0470(7) Uani 1 1 d . . . . .
H14A H 0.735646 0.539601 0.330688 0.056 Uiso 1 1 calc R U . . .
H14B H 0.578326 0.445489 0.325931 0.056 Uiso 1 1 calc R U . . .
C15 C 0.7079(3) 0.4456(3) 0.42809(18) 0.0514(7) Uani 1 1 d . . . . .
H15A H 0.622349 0.402763 0.454340 0.062 Uiso 1 1 calc R U . . .
H15B H 0.761426 0.383212 0.403954 0.062 Uiso 1 1 calc R U . . .
C16 C 0.8114(3) 0.5405(3) 0.49069(19) 0.0543(8) Uani 1 1 d . . . . .
H16A H 0.837703 0.499484 0.534634 0.065 Uiso 1 1 calc R U . . .
H16B H 0.903568 0.574986 0.466194 0.065 Uiso 1 1 calc R U . . .
C17 C 0.7365(3) 0.6452(3) 0.52391(18) 0.0524(8) Uani 1 1 d . . . . .
H17A H 0.807669 0.708497 0.560629 0.063 Uiso 1 1 calc R U . . .
H17B H 0.651822 0.612240 0.554543 0.063 Uiso 1 1 calc R U . . .
C18 C 0.6815(3) 0.7050(3) 0.45684(18) 0.0499(7) Uani 1 1 d . . . . .
H18A H 0.626808 0.767303 0.479750 0.060 Uiso 1 1 calc R U . . .
H18B H 0.767239 0.747402 0.430562 0.060 Uiso 1 1 calc R U . . .
C19 C 0.2509(3) 0.9117(2) 0.43917(16) 0.0437(7) Uani 1 1 d . . . . .
H19 H 0.345960 0.967560 0.462261 0.052 Uiso 1 1 calc R U . . .
C20 C 0.1802(4) 0.8428(3) 0.50575(19) 0.0627(9) Uani 1 1 d . . . . .
H20A H 0.169893 0.902733 0.552178 0.094 Uiso 1 1 calc R U . . .
H20B H 0.243542 0.789594 0.520754 0.094 Uiso 1 1 calc R U . . .
H20C H 0.082648 0.792467 0.486387 0.094 Uiso 1 1 calc R U . . .
C21 C 0.1504(4) 0.9941(3) 0.4112(2) 0.0650(9) Uani 1 1 d . . . . .
H21A H 0.058650 0.941659 0.385015 0.097 Uiso 1 1 calc R U . . .
H21B H 0.202438 1.043639 0.373658 0.097 Uiso 1 1 calc R U . . .
H21C H 0.127145 1.048709 0.457297 0.097 Uiso 1 1 calc R U . . .
C22 C 0.3907(4) 0.8965(3) 0.28268(18) 0.0532(8) Uani 1 1 d . . . . .
H22 H 0.318486 0.940501 0.262171 0.064 Uiso 1 1 calc R U . . .
C23 C 0.5263(4) 0.9959(4) 0.3230(3) 0.0902(13) Uani 1 1 d . . . . .
H23A H 0.593504 0.955964 0.349242 0.135 Uiso 1 1 calc R U . . .
H23B H 0.492354 1.055074 0.362465 0.135 Uiso 1 1 calc R U . . .
H23C H 0.578279 1.038983 0.282525 0.135 Uiso 1 1 calc R U . . .
C24 C 0.4359(5) 0.8129(4) 0.2107(2) 0.0819(12) Uani 1 1 d . . . . .
H24A H 0.479158 0.863481 0.171581 0.123 Uiso 1 1 calc R U . . .
H24B H 0.348444 0.752277 0.186191 0.123 Uiso 1 1 calc R U . . .
H24C H 0.508687 0.770099 0.228906 0.123 Uiso 1 1 calc R U . . .

loop_
_atom_site_aniso_label
_atom_site_aniso_U_11
_atom_site_aniso_U_22
_atom_site_aniso_U_33
_atom_site_aniso_U_23
_atom_site_aniso_U_13
_atom_site_aniso_U_12
Zn 0.04165(18) 0.03755(17) 0.03036(16) 0.00052(12) -0.00331(13) 0.00858(14)
Se1 0.05774(19) 0.04703(17) 0.03628(16) 0.00318(12) 0.01195(13) 0.00257(14)
Se2 0.03917(17) 0.05074(18) 0.0602(2) -0.01072(14) -0.01263(14) 0.01667(13)
P1 0.0420(4) 0.0342(4) 0.0317(3) 0.0073(3) 0.0024(3) 0.0074(3)
P2 0.0350(4) 0.0333(3) 0.0375(4) 0.0043(3) -0.0024(3) 0.0117(3)
O1 0.0662(13) 0.0434(11) 0.0281(9) 0.0023(8) 0.0027(9) -0.0029(9)
O2 0.0425(11) 0.0451(11) 0.0433(11) -0.0055(9) -0.0106(9) 0.0163(9)
N1 0.0560(14) 0.0377(12) 0.0273(11) 0.0058(9) 0.0027(10) 0.0047(11)
N2 0.0809(18) 0.0406(13) 0.0276(12) 0.0080(10) 0.0050(12) -0.0004(12)
N3 0.0373(12) 0.0346(12) 0.0430(12) -0.0001(10) -0.0096(10) 0.0117(10)
N4 0.0404(13) 0.0379(12) 0.0466(13) 0.0015(10) -0.0101(10) 0.0172(10)
C1 0.0428(15) 0.0398(15) 0.0315(14) 0.0079(12) 0.0042(12) 0.0086(12)
C2 0.085(2) 0.0424(16) 0.0395(16) 0.0120(13) 0.0089(16) 0.0075(16)
C3 0.0576(19) 0.0552(19) 0.061(2) 0.0229(16) 0.0071(16) 0.0111(16)
C4 0.073(2) 0.078(2) 0.0516(19) 0.0187(17) 0.0240(17) 0.0148(19)
C5 0.070(2) 0.065(2) 0.0409(17) 0.0019(15) 0.0059(15) 0.0143(17)
C6 0.072(2) 0.0581(19) 0.0288(14) 0.0055(13) 0.0014(14) 0.0011(16)
C7 0.0524(18) 0.0491(17) 0.0552(18) 0.0117(14) 0.0010(15) 0.0172(15)
C8 0.093(3) 0.101(3) 0.084(3) -0.012(2) 0.005(2) 0.058(3)
C9 0.0478(19) 0.073(2) 0.105(3) 0.010(2) -0.006(2) 0.0173(18)
C10 0.0527(17) 0.0365(15) 0.0483(17) 0.0029(13) 0.0018(14) 0.0012(13)
C11 0.0490(19) 0.062(2) 0.087(3) 0.0040(18) -0.0087(18) 0.0032(16)
C12 0.079(2) 0.0479(19) 0.094(3) 0.0244(19) 0.007(2) -0.0060(18)
C13 0.0360(14) 0.0367(14) 0.0314(13) 0.0106(11) 0.0012(11) 0.0084(11)
C14 0.0438(16) 0.0506(17) 0.0503(17) 0.0055(14) 0.0010(13) 0.0208(14)
C15 0.0475(17) 0.0525(18) 0.0638(19) 0.0168(15) 0.0094(15) 0.0266(15)
C16 0.0419(16) 0.069(2) 0.0607(19) 0.0255(16) -0.0019(15) 0.0213(15)
C17 0.0440(16) 0.065(2) 0.0488(17) 0.0074(15) -0.0104(14) 0.0164(15)
C18 0.0428(16) 0.0455(16) 0.0597(19) 0.0020(14) -0.0147(14) 0.0123(13)
C19 0.0457(16) 0.0368(14) 0.0463(16) -0.0046(12) -0.0049(13) 0.0125(12)
C20 0.078(2) 0.063(2) 0.0500(18) 0.0026(16) 0.0104(17) 0.0249(18)
C21 0.077(2) 0.0537(19) 0.072(2) -0.0017(17) -0.0009(18) 0.0392(18)
C22 0.0587(19) 0.0512(18) 0.0585(19) 0.0231(15) 0.0099(15) 0.0209(15)
C23 0.082(3) 0.071(3) 0.111(3) 0.029(2) 0.022(2) -0.012(2)
C24 0.105(3) 0.084(3) 0.067(2) 0.028(2) 0.042(2) 0.028(2)

loop_
_atom_type_symbol
_atom_type_description
_atom_type_scat_dispersion_real
_atom_type_scat_dispersion_imag
_atom_type_scat_source
C C 0.0033 0.0016 'International Tables Vol C Tables 4.2.6.8 and 6.1.1.4'
H H 0.0000 0.0000 'International Tables Vol C Tables 4.2.6.8 and 6.1.1.4'
N N 0.0061 0.0033 'International Tables Vol C Tables 4.2.6.8 and 6.1.1.4'
O O 0.0106 0.0060 'International Tables Vol C Tables 4.2.6.8 and 6.1.1.4'
P P 0.1023 0.0942 'International Tables Vol C Tables 4.2.6.8 and 6.1.1.4'
Zn Zn 0.2839 1.4301 'International Tables Vol C Tables 4.2.6.8 and 6.1.1.4'
Se Se -0.0929 2.2259 'International Tables Vol C Tables 4.2.6.8 and 6.1.1.4'

loop_
_geom_angle_atom_site_label_1
_geom_angle_atom_site_label_2
_geom_angle_atom_site_label_3
_geom_angle
_geom_angle_site_symmetry_1
_geom_angle_site_symmetry_3
_geom_angle_publ_flag
O2 Zn O1 101.18(8) . . ?
O2 Zn Se2 106.81(5) . . ?
O1 Zn Se2 112.46(6) . . ?
O2 Zn Se1 116.42(6) . . ?
O1 Zn Se1 105.06(5) . . ?
Se2 Zn Se1 114.259(16) . . ?
P1 Se1 Zn 92.58(2) . . ?
P2 Se2 Zn 92.87(2) . . ?
N1 P1 C10 104.84(12) . . ?
N1 P1 C7 110.28(13) . . ?
C10 P1 C7 105.63(14) . . ?
N1 P1 Se1 119.66(8) . . ?
C10 P1 Se1 106.31(10) . . ?
C7 P1 Se1 109.10(10) . . ?
N3 P2 C19 105.01(12) . . ?
N3 P2 C22 109.11(13) . . ?
C19 P2 C22 106.89(14) . . ?
N3 P2 Se2 120.55(8) . . ?
C19 P2 Se2 106.24(9) . . ?
C22 P2 Se2 108.22(11) . . ?
C1 O1 Zn 132.83(17) . . ?
C13 O2 Zn 132.46(16) . . ?
C1 N1 P1 128.11(18) . . ?
C1 N2 C6 123.6(2) . . ?
C1 N2 C2 122.1(2) . . ?
C6 N2 C2 114.2(2) . . ?
C13 N3 P2 128.34(18) . . ?
C13 N4 C18 122.7(2) . . ?
C13 N4 C14 121.7(2) . . ?
C18 N4 C14 113.9(2) . . ?
O1 C1 N1 127.1(2) . . ?
O1 C1 N2 116.3(2) . . ?
N1 C1 N2 116.5(2) . . ?
N2 C2 C3 111.2(3) . . ?
N2 C2 H2A 109.4 . . ?
C3 C2 H2A 109.4 . . ?
N2 C2 H2B 109.4 . . ?
C3 C2 H2B 109.4 . . ?
H2A C2 H2B 108.0 . . ?
C2 C3 C4 110.7(3) . . ?
C2 C3 H3A 109.5 . . ?
C4 C3 H3A 109.5 . . ?
C2 C3 H3B 109.5 . . ?
C4 C3 H3B 109.5 . . ?
H3A C3 H3B 108.1 . . ?
C3 C4 C5 110.8(3) . . ?
C3 C4 H4A 109.5 . . ?
C5 C4 H4A 109.5 . . ?
C3 C4 H4B 109.5 . . ?
C5 C4 H4B 109.5 . . ?
H4A C4 H4B 108.1 . . ?
C6 C5 C4 111.0(3) . . ?
C6 C5 H5A 109.4 . . ?
C4 C5 H5A 109.4 . . ?
C6 C5 H5B 109.4 . . ?
C4 C5 H5B 109.4 . . ?
H5A C5 H5B 108.0 . . ?
N2 C6 C5 110.0(3) . . ?
N2 C6 H6A 109.7 . . ?
C5 C6 H6A 109.7 . . ?
N2 C6 H6B 109.7 . . ?
C5 C6 H6B 109.7 . . ?
H6A C6 H6B 108.2 . . ?
C9 C7 C8 111.9(3) . . ?
C9 C7 P1 111.1(2) . . ?
C8 C7 P1 111.1(2) . . ?
C9 C7 H7 107.5 . . ?
C8 C7 H7 107.5 . . ?
P1 C7 H7 107.5 . . ?
C7 C8 H8A 109.5 . . ?
C7 C8 H8B 109.5 . . ?
H8A C8 H8B 109.5 . . ?
C7 C8 H8C 109.5 . . ?
H8A C8 H8C 109.5 . . ?
H8B C8 H8C 109.5 . . ?
C7 C9 H9A 109.5 . . ?
C7 C9 H9B 109.5 . . ?
H9A C9 H9B 109.5 . . ?
C7 C9 H9C 109.5 . . ?
H9A C9 H9C 109.5 . . ?
H9B C9 H9C 109.5 . . ?
C11 C10 C12 111.4(3) . . ?
C11 C10 P1 110.7(2) . . ?
C12 C10 P1 112.7(2) . . ?
C11 C10 H10 107.2 . . ?
C12 C10 H10 107.2 . . ?
P1 C10 H10 107.2 . . ?
C10 C11 H11A 109.5 . . ?
C10 C11 H11B 109.5 . . ?
H11A C11 H11B 109.5 . . ?
C10 C11 H11C 109.5 . . ?
H11A C11 H11C 109.5 . . ?
H11B C11 H11C 109.5 . . ?
C10 C12 H12A 109.5 . . ?
C10 C12 H12B 109.5 . . ?
H12A C12 H12B 109.5 . . ?
C10 C12 H12C 109.5 . . ?
H12A C12 H12C 109.5 . . ?
H12B C12 H12C 109.5 . . ?
O2 C13 N3 126.7(2) . . ?
O2 C13 N4 116.8(2) . . ?
N3 C13 N4 116.4(2) . . ?
N4 C14 C15 111.0(2) . . ?
N4 C14 H14A 109.4 . . ?
C15 C14 H14A 109.4 . . ?
N4 C14 H14B 109.4 . . ?
C15 C14 H14B 109.4 . . ?
H14A C14 H14B 108.0 . . ?
C16 C15 C14 111.4(2) . . ?
C16 C15 H15A 109.3 . . ?
C14 C15 H15A 109.3 . . ?
C16 C15 H15B 109.3 . . ?
C14 C15 H15B 109.3 . . ?
H15A C15 H15B 108.0 . . ?
C17 C16 C15 110.7(2) . . ?
C17 C16 H16A 109.5 . . ?
C15 C16 H16A 109.5 . . ?
C17 C16 H16B 109.5 . . ?
C15 C16 H16B 109.5 . . ?
H16A C16 H16B 108.1 . . ?
C16 C17 C18 111.5(2) . . ?
C16 C17 H17A 109.3 . . ?
C18 C17 H17A 109.3 . . ?
C16 C17 H17B 109.3 . . ?
C18 C17 H17B 109.3 . . ?
H17A C17 H17B 108.0 . . ?
N4 C18 C17 110.8(2) . . ?
N4 C18 H18A 109.5 . . ?
C17 C18 H18A 109.5 . . ?
N4 C18 H18B 109.5 . . ?
C17 C18 H18B 109.5 . . ?
H18A C18 H18B 108.1 . . ?
C20 C19 C21 111.2(3) . . ?
C20 C19 P2 111.04(19) . . ?
C21 C19 P2 112.1(2) . . ?
C20 C19 H19 107.4 . . ?
C21 C19 H19 107.4 . . ?
P2 C19 H19 107.4 . . ?
C19 C20 H20A 109.5 . . ?
C19 C20 H20B 109.5 . . ?
H20A C20 H20B 109.5 . . ?
C19 C20 H20C 109.5 . . ?
H20A C20 H20C 109.5 . . ?
H20B C20 H20C 109.5 . . ?
C19 C21 H21A 109.5 . . ?
C19 C21 H21B 109.5 . . ?
H21A C21 H21B 109.5 . . ?
C19 C21 H21C 109.5 . . ?
H21A C21 H21C 109.5 . . ?
H21B C21 H21C 109.5 . . ?
C24 C22 C23 111.3(3) . . ?
C24 C22 P2 110.7(2) . . ?
C23 C22 P2 111.6(2) . . ?
C24 C22 H22 107.7 . . ?
C23 C22 H22 107.7 . . ?
P2 C22 H22 107.7 . . ?
C22 C23 H23A 109.5 . . ?
C22 C23 H23B 109.5 . . ?
H23A C23 H23B 109.5 . . ?
C22 C23 H23C 109.5 . . ?
H23A C23 H23C 109.5 . . ?
H23B C23 H23C 109.5 . . ?
C22 C24 H24A 109.5 . . ?
C22 C24 H24B 109.5 . . ?
H24A C24 H24B 109.5 . . ?
C22 C24 H24C 109.5 . . ?
H24A C24 H24C 109.5 . . ?
H24B C24 H24C 109.5 . . ?

loop_
_geom_bond_atom_site_label_1
_geom_bond_atom_site_label_2
_geom_bond_distance
_geom_bond_site_symmetry_2
_geom_bond_publ_flag
Zn O2 1.9508(17) . ?
Zn O1 1.9514(17) . ?
Zn Se2 2.4165(4) . ?
Zn Se1 2.4232(4) . ?
Se1 P1 2.1844(7) . ?
Se2 P2 2.1853(7) . ?
P1 N1 1.599(2) . ?
P1 C10 1.826(3) . ?
P1 C7 1.833(3) . ?
P2 N3 1.597(2) . ?
P2 C19 1.821(3) . ?
P2 C22 1.825(3) . ?
O1 C1 1.270(3) . ?
O2 C13 1.274(3) . ?
N1 C1 1.332(3) . ?
N2 C1 1.358(3) . ?
N2 C6 1.454(3) . ?
N2 C2 1.455(3) . ?
N3 C13 1.336(3) . ?
N4 C13 1.350(3) . ?
N4 C18 1.461(3) . ?
N4 C14 1.464(3) . ?
C2 C3 1.503(4) . ?
C2 H2A 0.9700 . ?
C2 H2B 0.9700 . ?
C3 C4 1.511(4) . ?
C3 H3A 0.9700 . ?
C3 H3B 0.9700 . ?
C4 C5 1.514(4) . ?
C4 H4A 0.9700 . ?
C4 H4B 0.9700 . ?
C5 C6 1.505(4) . ?
C5 H5A 0.9700 . ?
C5 H5B 0.9700 . ?
C6 H6A 0.9700 . ?
C6 H6B 0.9700 . ?
C7 C9 1.511(4) . ?
C7 C8 1.519(4) . ?
C7 H7 0.9800 . ?
C8 H8A 0.9600 . ?
C8 H8B 0.9600 . ?
C8 H8C 0.9600 . ?
C9 H9A 0.9600 . ?
C9 H9B 0.9600 . ?
C9 H9C 0.9600 . ?
C10 C11 1.523(4) . ?
C10 C12 1.526(4) . ?
C10 H10 0.9800 . ?
C11 H11A 0.9600 . ?
C11 H11B 0.9600 . ?
C11 H11C 0.9600 . ?
C12 H12A 0.9600 . ?
C12 H12B 0.9600 . ?
C12 H12C 0.9600 . ?
C14 C15 1.513(4) . ?
C14 H14A 0.9700 . ?
C14 H14B 0.9700 . ?
C15 C16 1.509(4) . ?
C15 H15A 0.9700 . ?
C15 H15B 0.9700 . ?
C16 C17 1.505(4) . ?
C16 H16A 0.9700 . ?
C16 H16B 0.9700 . ?
C17 C18 1.510(4) . ?
C17 H17A 0.9700 . ?
C17 H17B 0.9700 . ?
C18 H18A 0.9700 . ?
C18 H18B 0.9700 . ?
C19 C20 1.519(4) . ?
C19 C21 1.532(4) . ?
C19 H19 0.9800 . ?
C20 H20A 0.9600 . ?
C20 H20B 0.9600 . ?
C20 H20C 0.9600 . ?
C21 H21A 0.9600 . ?
C21 H21B 0.9600 . ?
C21 H21C 0.9600 . ?
C22 C24 1.521(4) . ?
C22 C23 1.528(5) . ?
C22 H22 0.9800 . ?
C23 H23A 0.9600 . ?
C23 H23B 0.9600 . ?
C23 H23C 0.9600 . ?
C24 H24A 0.9600 . ?
C24 H24B 0.9600 . ?
C24 H24C 0.9600 . ?
